data_4103308
loop_
_publ_author_name
'Aubrey L. Smith'
'Kenneth I. Hardcastle'
'Jake D. Soper'

_publ_contact_author_address
;School of Chemistry and Biochemistry
Georgia Institute of Technology
901 Atlantic Drive NW
Atlanta, GA 30332-0400
;
_publ_contact_author_email jake.soper@chemistry.gatech.edu
_publ_contact_author_name 'Jake D. Soper'
_publ_contact_author_phone 404-894-4022
_publ_section_title
;
 Redox-Active Ligand-Mediated Oxidative Addition and Reductive Elimination
 at Square Planar Cobalt(III): Multielectron Reactions for Cross-Coupling
;
_journal_name_full 'Journal of the American Chemical Society'
_journal_page_first 14358
_journal_page_last 14360
_journal_paper_doi 10.1021/ja106212w
_journal_volume 132
_journal_year 2010
_chemical_formula_moiety 'C42 H55 Co N2 O2'
_chemical_formula_sum 'C42 H55 Co N2 O2'
_chemical_formula_weight 678.81
_chemical_name_systematic
; 
 ? 
;
_space_group_IT_number 2
_symmetry_cell_setting triclinic
_symmetry_space_group_name_Hall '-P 1'
_symmetry_space_group_name_H-M 'P -1'
_atom_sites_solution_hydrogens geom
_atom_sites_solution_primary direct
_atom_sites_solution_secondary difmap
_audit_creation_method SHELXL-97
_cell_angle_alpha 67.671(15)
_cell_angle_beta 85.679(16)
_cell_angle_gamma 64.310(15)
_cell_formula_units_Z 2
_cell_length_a 13.036(14)
_cell_length_b 13.449(14)
_cell_length_c 13.553(14)
_cell_measurement_reflns_used 2681
_cell_measurement_temperature 173(2)
_cell_measurement_theta_max 23.64
_cell_measurement_theta_min 2.26
_cell_volume 1969(4)
_computing_cell_refinement 'Bruker SMART'
_computing_data_collection 'Bruker SMART'
_computing_data_reduction 'Bruker SAINT'
_computing_molecular_graphics 'Bruker SHELXTL'
_computing_publication_material 'Bruker SHELXTL'
_computing_structure_refinement 'SHELXL-97 (Sheldrick, 1997)'
_computing_structure_solution 'SHELXS-97 (Sheldrick, 1990)'
_diffrn_ambient_temperature 173(2)
_diffrn_measured_fraction_theta_full 0.996
_diffrn_measured_fraction_theta_max 0.996
_diffrn_measurement_device_type 'CCD area detector'
_diffrn_measurement_method 'phi and omega scans'
_diffrn_radiation_monochromator graphite
_diffrn_radiation_source 'fine-focus sealed tube'
_diffrn_radiation_type MoK\a
_diffrn_radiation_wavelength 0.71073
_diffrn_reflns_av_R_equivalents 0.0925
_diffrn_reflns_av_sigmaI/netI 0.1018
_diffrn_reflns_limit_h_max 17
_diffrn_reflns_limit_h_min -17
_diffrn_reflns_limit_k_max 17
_diffrn_reflns_limit_k_min -17
_diffrn_reflns_limit_l_max 17
_diffrn_reflns_limit_l_min -17
_diffrn_reflns_number 33238
_diffrn_reflns_theta_full 27.88
_diffrn_reflns_theta_max 27.88
_diffrn_reflns_theta_min 1.82
_exptl_absorpt_coefficient_mu 0.470
_exptl_absorpt_correction_T_max 0.9311
_exptl_absorpt_correction_T_min 0.8648
_exptl_absorpt_correction_type multi-scan
_exptl_absorpt_process_details sadabs
_exptl_crystal_colour red
_exptl_crystal_density_diffrn 1.145
_exptl_crystal_density_method 'not measured'
_exptl_crystal_description block
_exptl_crystal_F_000 728
_exptl_crystal_size_max 0.32
_exptl_crystal_size_mid 0.17
_exptl_crystal_size_min 0.15
_refine_diff_density_max 0.511
_refine_diff_density_min -0.553
_refine_diff_density_rms 0.073
_refine_ls_extinction_method none
_refine_ls_goodness_of_fit_ref 1.004
_refine_ls_hydrogen_treatment constr
_refine_ls_matrix_type full
_refine_ls_number_parameters 424
_refine_ls_number_reflns 9366
_refine_ls_number_restraints 0
_refine_ls_restrained_S_all 1.004
_refine_ls_R_factor_all 0.1040
_refine_ls_R_factor_gt 0.0558
_refine_ls_shift/su_max 0.001
_refine_ls_shift/su_mean 0.000
_refine_ls_structure_factor_coef Fsqd
_refine_ls_weighting_details 'calc w=1/[\s^2^(Fo^2^)+(0.0430P)^2^+0.0000P] where P=(Fo^2^+2Fc^2^)/3'
_refine_ls_weighting_scheme calc
_refine_ls_wR_factor_gt 0.1084
_refine_ls_wR_factor_ref 0.1266
_reflns_number_gt 5759
_reflns_number_total 9366
_reflns_threshold_expression >2sigma(I)
_cod_data_source_file ja106212w_si_003.cif
_cod_data_source_block '[Co(Et)(isq)2]'
_cod_database_code 4103308

loop_
_symmetry_equiv_pos_as_xyz
'x, y, z'
'-x, -y, -z'

loop_
_atom_site_label
_atom_site_type_symbol
_atom_site_fract_x
_atom_site_fract_y
_atom_site_fract_z
_atom_site_U_iso_or_equiv
_atom_site_adp_type
_atom_site_occupancy
_atom_site_symmetry_multiplicity
_atom_site_calc_flag
_atom_site_refinement_flags
C1 C 0.8083(2) 0.4300(2) 0.73742(19) 0.0233(6) Uani 1 1 d .
C2 C 0.8737(2) 0.3708(2) 0.84063(19) 0.0236(6) Uani 1 1 d .
C3 C 0.9712(2) 0.2651(2) 0.85540(19) 0.0270(6) Uani 1 1 d .
H3A H 1.0152 0.2233 0.9235 0.032 Uiso 1 1 calc R
C4 C 1.0110(2) 0.2140(2) 0.77617(19) 0.0240(6) Uani 1 1 d .
C5 C 0.9452(2) 0.2703(2) 0.67840(19) 0.0237(6) Uani 1 1 d .
H5A H 0.9676 0.2369 0.6254 0.028 Uiso 1 1 calc R
C6 C 0.8430(2) 0.3793(2) 0.65757(18) 0.0219(5) Uani 1 1 d .
C7 C 0.7885(2) 0.4135(2) 0.47451(19) 0.0232(6) Uani 1 1 d .
C8 C 0.7647(2) 0.3201(2) 0.4801(2) 0.0311(6) Uani 1 1 d .
H8A H 0.7416 0.2778 0.5442 0.037 Uiso 1 1 calc R
C9 C 0.7747(2) 0.2885(3) 0.3915(2) 0.0363(7) Uani 1 1 d .
H9A H 0.7583 0.2249 0.3955 0.044 Uiso 1 1 calc R
C10 C 0.8084(2) 0.3496(2) 0.2984(2) 0.0360(7) Uani 1 1 d .
H10A H 0.8143 0.3286 0.2380 0.043 Uiso 1 1 calc R
C11 C 0.8339(2) 0.4418(3) 0.2928(2) 0.0389(7) Uani 1 1 d .
H11A H 0.8585 0.4827 0.2290 0.047 Uiso 1 1 calc R
C12 C 0.8233(2) 0.4743(2) 0.3805(2) 0.0327(7) Uani 1 1 d .
H12A H 0.8399 0.5379 0.3762 0.039 Uiso 1 1 calc R
C13 C 0.8372(2) 0.4234(2) 0.92747(19) 0.0290(6) Uani 1 1 d .
C14 C 0.8237(3) 0.5539(2) 0.8830(2) 0.0396(7) Uani 1 1 d .
H14A H 0.7669 0.6026 0.8197 0.059 Uiso 1 1 calc R
H14B H 0.8974 0.5541 0.8630 0.059 Uiso 1 1 calc R
H14C H 0.7981 0.5872 0.9383 0.059 Uiso 1 1 calc R
C15 C 0.7234(2) 0.4210(3) 0.9637(2) 0.0379(7) Uani 1 1 d .
H15A H 0.7328 0.3385 0.9915 0.057 Uiso 1 1 calc R
H15B H 0.6640 0.4703 0.9025 0.057 Uiso 1 1 calc R
H15C H 0.7008 0.4527 1.0202 0.057 Uiso 1 1 calc R
C16 C 0.9272(2) 0.3514(3) 1.0268(2) 0.0384(7) Uani 1 1 d .
H16A H 0.9377 0.2685 1.0577 0.058 Uiso 1 1 calc R
H16B H 0.9009 0.3873 1.0803 0.058 Uiso 1 1 calc R
H16C H 1.0002 0.3529 1.0054 0.058 Uiso 1 1 calc R
C17 C 1.1266(2) 0.1013(2) 0.8045(2) 0.0285(6) Uani 1 1 d .
C18 C 1.1626(2) 0.0623(2) 0.7089(2) 0.0335(7) Uani 1 1 d .
H18A H 1.1044 0.0443 0.6879 0.050 Uiso 1 1 calc R
H18B H 1.2362 -0.0092 0.7300 0.050 Uiso 1 1 calc R
H18C H 1.1700 0.1271 0.6483 0.050 Uiso 1 1 calc R
C19 C 1.1195(2) -0.0040(2) 0.8999(2) 0.0380(7) Uani 1 1 d .
H19A H 1.0600 -0.0214 0.8806 0.057 Uiso 1 1 calc R
H19B H 1.1006 0.0176 0.9625 0.057 Uiso 1 1 calc R
H19C H 1.1935 -0.0748 0.9168 0.057 Uiso 1 1 calc R
C20 C 1.2211(2) 0.1290(3) 0.8356(2) 0.0416(8) Uani 1 1 d .
H20A H 1.2261 0.1955 0.7751 0.062 Uiso 1 1 calc R
H20B H 1.2950 0.0579 0.8531 0.062 Uiso 1 1 calc R
H20C H 1.2018 0.1509 0.8980 0.062 Uiso 1 1 calc R
C21 C 0.4921(2) 0.7417(2) 0.40024(19) 0.0226(6) Uani 1 1 d .
C22 C 0.4217(2) 0.7950(2) 0.30033(19) 0.0225(6) Uani 1 1 d .
C23 C 0.3204(2) 0.8963(2) 0.28701(19) 0.0253(6) Uani 1 1 d .
H23A H 0.2729 0.9336 0.2212 0.030 Uiso 1 1 calc R
C24 C 0.2817(2) 0.9491(2) 0.3657(2) 0.0248(6) Uani 1 1 d .
C25 C 0.3516(2) 0.8982(2) 0.46034(19) 0.0242(6) Uani 1 1 d .
H25A H 0.3299 0.9327 0.5126 0.029 Uiso 1 1 calc R
C26 C 0.4566(2) 0.7935(2) 0.47892(19) 0.0215(5) Uani 1 1 d .
C27 C 0.5129(2) 0.7669(2) 0.65830(19) 0.0240(6) Uani 1 1 d .
C28 C 0.4840(2) 0.7038(2) 0.7551(2) 0.0307(6) Uani 1 1 d .
H28A H 0.4722 0.6364 0.7628 0.037 Uiso 1 1 calc R
C29 C 0.4726(2) 0.7398(3) 0.8406(2) 0.0388(7) Uani 1 1 d .
H29A H 0.4526 0.6968 0.9064 0.047 Uiso 1 1 calc R
C30 C 0.4900(2) 0.8375(3) 0.8313(2) 0.0360(7) Uani 1 1 d .
H30A H 0.4830 0.8605 0.8906 0.043 Uiso 1 1 calc R
C31 C 0.5177(2) 0.9013(3) 0.7350(2) 0.0356(7) Uani 1 1 d .
H31A H 0.5290 0.9689 0.7278 0.043 Uiso 1 1 calc R
C32 C 0.5291(2) 0.8662(2) 0.6482(2) 0.0294(6) Uani 1 1 d .
H32A H 0.5480 0.9102 0.5821 0.035 Uiso 1 1 calc R
C33 C 0.4578(2) 0.7401(2) 0.21471(19) 0.0260(6) Uani 1 1 d .
C34 C 0.5682(2) 0.7485(3) 0.1729(2) 0.0406(7) Uani 1 1 d .
H34A H 0.5544 0.8325 0.1420 0.061 Uiso 1 1 calc R
H34B H 0.5910 0.7148 0.1177 0.061 Uiso 1 1 calc R
H34C H 0.6294 0.7036 0.2324 0.061 Uiso 1 1 calc R
C35 C 0.4784(2) 0.6073(2) 0.2636(2) 0.0384(7) Uani 1 1 d .
H35A H 0.5378 0.5623 0.3246 0.058 Uiso 1 1 calc R
H35B H 0.5033 0.5728 0.2090 0.058 Uiso 1 1 calc R
H35C H 0.4072 0.6029 0.2879 0.058 Uiso 1 1 calc R
C36 C 0.3640(2) 0.8062(3) 0.1189(2) 0.0390(7) Uani 1 1 d .
H36A H 0.3488 0.8905 0.0857 0.059 Uiso 1 1 calc R
H36B H 0.2937 0.8002 0.1443 0.059 Uiso 1 1 calc R
H36C H 0.3900 0.7696 0.0659 0.059 Uiso 1 1 calc R
C37 C 0.1638(2) 1.0586(2) 0.3407(2) 0.0276(6) Uani 1 1 d .
C38 C 0.1312(2) 1.0958(3) 0.4366(2) 0.0465(8) Uani 1 1 d .
H38A H 0.1883 1.1172 0.4543 0.070 Uiso 1 1 calc R
H38B H 0.1285 1.0291 0.4985 0.070 Uiso 1 1 calc R
H38C H 0.0558 1.1649 0.4183 0.070 Uiso 1 1 calc R
C39 C 0.1655(3) 1.1655(2) 0.2442(3) 0.0497(9) Uani 1 1 d .
H39A H 0.2242 1.1856 0.2608 0.074 Uiso 1 1 calc R
H39B H 0.0904 1.2346 0.2291 0.074 Uiso 1 1 calc R
H39C H 0.1829 1.1444 0.1812 0.074 Uiso 1 1 calc R
C40 C 0.0711(2) 1.0265(3) 0.3154(3) 0.0441(8) Uani 1 1 d .
H40A H 0.0700 0.9590 0.3773 0.066 Uiso 1 1 calc R
H40B H 0.0886 1.0045 0.2529 0.066 Uiso 1 1 calc R
H40C H -0.0039 1.0957 0.2999 0.066 Uiso 1 1 calc R
C41 C 0.7527(2) 0.6896(2) 0.5119(2) 0.0375(7) Uani 1 1 d .
H41A H 0.7480 0.7182 0.4327 0.045 Uiso 1 1 calc R
H41B H 0.7163 0.7611 0.5303 0.045 Uiso 1 1 calc R
C42 C 0.8773(2) 0.6249(3) 0.5552(2) 0.0409(7) Uani 1 1 d .
H42A H 0.9133 0.6791 0.5248 0.061 Uiso 1 1 calc R
H42B H 0.9157 0.5555 0.5354 0.061 Uiso 1 1 calc R
H42C H 0.8839 0.5981 0.6335 0.061 Uiso 1 1 calc R
Co1 Co 0.65978(3) 0.59558(3) 0.56374(3) 0.02301(11) Uani 1 1 d .
N1 N 0.77175(16) 0.45088(17) 0.56362(15) 0.0216(5) Uani 1 1 d .
N2 N 0.53124(17) 0.72586(17) 0.57153(15) 0.0230(5) Uani 1 1 d .
O1 O 0.71538(13) 0.53305(14) 0.70786(13) 0.0244(4) Uani 1 1 d .
O2 O 0.58953(14) 0.64287(15) 0.42782(13) 0.0255(4) Uani 1 1 d .

loop_
_atom_site_aniso_label
_atom_site_aniso_U_11
_atom_site_aniso_U_22
_atom_site_aniso_U_33
_atom_site_aniso_U_23
_atom_site_aniso_U_13
_atom_site_aniso_U_12
C1 0.0184(13) 0.0250(14) 0.0216(13) -0.0048(11) -0.0017(10) -0.0083(11)
C2 0.0266(14) 0.0218(14) 0.0184(13) -0.0031(11) -0.0010(10) -0.0106(12)
C3 0.0250(14) 0.0298(15) 0.0187(13) -0.0046(11) -0.0059(11) -0.0085(12)
C4 0.0214(14) 0.0226(14) 0.0216(13) -0.0037(11) -0.0018(10) -0.0076(11)
C5 0.0218(14) 0.0265(14) 0.0228(13) -0.0109(11) 0.0020(10) -0.0093(12)
C6 0.0193(13) 0.0240(14) 0.0168(12) -0.0055(11) -0.0006(10) -0.0062(11)
C7 0.0162(13) 0.0224(14) 0.0216(13) -0.0069(11) -0.0026(10) -0.0010(11)
C8 0.0364(17) 0.0277(15) 0.0256(14) -0.0078(12) 0.0062(12) -0.0137(13)
C9 0.0439(18) 0.0342(17) 0.0348(17) -0.0179(14) 0.0053(14) -0.0169(15)
C10 0.0380(17) 0.0377(17) 0.0280(16) -0.0177(14) 0.0033(13) -0.0085(14)
C11 0.0432(19) 0.0443(18) 0.0252(15) -0.0135(14) 0.0099(13) -0.0168(15)
C12 0.0346(17) 0.0348(16) 0.0305(15) -0.0137(13) 0.0075(12) -0.0165(14)
C13 0.0297(15) 0.0336(16) 0.0191(13) -0.0090(12) -0.0008(11) -0.0103(13)
C14 0.051(2) 0.0373(17) 0.0334(16) -0.0168(14) -0.0033(14) -0.0176(15)
C15 0.0352(17) 0.0430(18) 0.0286(16) -0.0147(14) 0.0037(13) -0.0106(14)
C16 0.0410(18) 0.0441(18) 0.0217(14) -0.0136(13) -0.0062(12) -0.0093(15)
C17 0.0215(14) 0.0250(14) 0.0294(15) -0.0062(12) -0.0069(11) -0.0043(12)
C18 0.0243(15) 0.0329(16) 0.0347(16) -0.0133(13) -0.0027(12) -0.0041(13)
C19 0.0338(17) 0.0297(16) 0.0352(17) -0.0050(13) -0.0070(13) -0.0056(13)
C20 0.0252(16) 0.0436(18) 0.0509(19) -0.0197(16) -0.0069(14) -0.0077(14)
C21 0.0185(13) 0.0228(14) 0.0228(13) -0.0059(11) 0.0007(10) -0.0081(11)
C22 0.0219(14) 0.0239(14) 0.0192(13) -0.0057(11) -0.0016(10) -0.0096(11)
C23 0.0234(14) 0.0262(14) 0.0206(13) -0.0025(11) -0.0056(11) -0.0103(12)
C24 0.0221(14) 0.0214(14) 0.0271(14) -0.0054(11) -0.0001(11) -0.0095(12)
C25 0.0193(14) 0.0245(14) 0.0242(14) -0.0089(12) -0.0010(11) -0.0056(12)
C26 0.0171(13) 0.0211(13) 0.0218(13) -0.0035(11) -0.0037(10) -0.0076(11)
C27 0.0187(13) 0.0247(14) 0.0203(13) -0.0088(11) -0.0017(10) -0.0020(11)
C28 0.0309(16) 0.0271(15) 0.0306(15) -0.0102(12) 0.0038(12) -0.0106(13)
C29 0.0422(18) 0.0387(18) 0.0275(16) -0.0116(14) 0.0100(13) -0.0129(15)
C30 0.0295(16) 0.0422(18) 0.0295(16) -0.0210(14) -0.0006(12) -0.0033(14)
C31 0.0303(16) 0.0380(17) 0.0430(18) -0.0224(15) 0.0008(13) -0.0127(14)
C32 0.0264(15) 0.0301(15) 0.0268(14) -0.0089(12) -0.0006(11) -0.0095(12)
C33 0.0221(14) 0.0319(15) 0.0224(13) -0.0114(12) -0.0022(11) -0.0090(12)
C34 0.0394(18) 0.0503(19) 0.0312(16) -0.0159(15) 0.0061(13) -0.0191(16)
C35 0.0428(18) 0.0355(17) 0.0373(17) -0.0174(14) -0.0036(14) -0.0134(15)
C36 0.0381(18) 0.0440(18) 0.0297(16) -0.0175(14) -0.0079(13) -0.0090(15)
C37 0.0185(14) 0.0213(14) 0.0342(15) -0.0092(12) -0.0076(11) -0.0008(11)
C38 0.0307(17) 0.0423(18) 0.054(2) -0.0274(16) -0.0097(14) 0.0043(14)
C39 0.0355(18) 0.0275(17) 0.058(2) 0.0025(15) -0.0073(16) -0.0040(14)
C40 0.0236(16) 0.0445(19) 0.062(2) -0.0258(17) -0.0057(14) -0.0067(14)
C41 0.0313(17) 0.0316(16) 0.0444(18) -0.0078(14) 0.0018(13) -0.0147(14)
C42 0.0314(17) 0.0400(18) 0.0517(19) -0.0155(15) 0.0050(14) -0.0182(15)
Co1 0.01965(19) 0.02211(19) 0.01958(18) -0.00602(14) -0.00357(13) -0.00341(15)
N1 0.0207(11) 0.0245(11) 0.0160(10) -0.0055(9) -0.0009(8) -0.0083(10)
N2 0.0215(12) 0.0216(11) 0.0202(11) -0.0057(9) -0.0027(9) -0.0057(9)
O1 0.0200(9) 0.0236(9) 0.0230(9) -0.0087(8) -0.0024(7) -0.0035(8)
O2 0.0199(9) 0.0251(10) 0.0220(9) -0.0080(8) -0.0039(7) -0.0016(8)

loop_
_atom_type_symbol
_atom_type_description
_atom_type_scat_dispersion_real
_atom_type_scat_dispersion_imag
_atom_type_scat_source
C C 0.0033 0.0016 'International Tables Vol C Tables 4.2.6.8 and 6.1.1.4'
H H 0.0000 0.0000 'International Tables Vol C Tables 4.2.6.8 and 6.1.1.4'
N N 0.0061 0.0033 'International Tables Vol C Tables 4.2.6.8 and 6.1.1.4'
O O 0.0106 0.0060 'International Tables Vol C Tables 4.2.6.8 and 6.1.1.4'
Co Co 0.3494 0.9721 'International Tables Vol C Tables 4.2.6.8 and 6.1.1.4'

loop_
_geom_angle_atom_site_label_1
_geom_angle_atom_site_label_2
_geom_angle_atom_site_label_3
_geom_angle
O1 C1 C6 115.3(2)
O1 C1 C2 124.0(2)
C6 C1 C2 120.7(2)
C3 C2 C1 115.6(2)
C3 C2 C13 123.1(2)
C1 C2 C13 121.3(2)
C2 C3 C4 125.4(2)
C2 C3 H3A 117.3
C4 C3 H3A 117.3
C5 C4 C3 118.2(2)
C5 C4 C17 124.0(2)
C3 C4 C17 117.8(2)
C4 C5 C6 119.5(2)
C4 C5 H5A 120.2
C6 C5 H5A 120.2
N1 C6 C5 127.5(2)
N1 C6 C1 111.8(2)
C5 C6 C1 120.6(2)
C12 C7 C8 119.5(2)
C12 C7 N1 120.2(2)
C8 C7 N1 120.2(2)
C7 C8 C9 120.2(3)
C7 C8 H8A 119.9
C9 C8 H8A 119.9
C10 C9 C8 120.1(3)
C10 C9 H9A 120.0
C8 C9 H9A 120.0
C9 C10 C11 120.1(3)
C9 C10 H10A 120.0
C11 C10 H10A 120.0
C10 C11 C12 120.1(3)
C10 C11 H11A 120.0
C12 C11 H11A 120.0
C11 C12 C7 120.1(3)
C11 C12 H12A 120.0
C7 C12 H12A 120.0
C15 C13 C2 109.2(2)
C15 C13 C16 108.3(2)
C2 C13 C16 111.9(2)
C15 C13 C14 110.1(2)
C2 C13 C14 110.3(2)
C16 C13 C14 107.0(2)
C13 C14 H14A 109.5
C13 C14 H14B 109.5
H14A C14 H14B 109.5
C13 C14 H14C 109.5
H14A C14 H14C 109.5
H14B C14 H14C 109.5
C13 C15 H15A 109.5
C13 C15 H15B 109.5
H15A C15 H15B 109.5
C13 C15 H15C 109.5
H15A C15 H15C 109.5
H15B C15 H15C 109.5
C13 C16 H16A 109.5
C13 C16 H16B 109.5
H16A C16 H16B 109.5
C13 C16 H16C 109.5
H16A C16 H16C 109.5
H16B C16 H16C 109.5
C4 C17 C18 111.9(2)
C4 C17 C19 110.4(2)
C18 C17 C19 108.2(2)
C4 C17 C20 109.0(2)
C18 C17 C20 107.9(2)
C19 C17 C20 109.3(2)
C17 C18 H18A 109.5
C17 C18 H18B 109.5
H18A C18 H18B 109.5
C17 C18 H18C 109.5
H18A C18 H18C 109.5
H18B C18 H18C 109.5
C17 C19 H19A 109.5
C17 C19 H19B 109.5
H19A C19 H19B 109.5
C17 C19 H19C 109.5
H19A C19 H19C 109.5
H19B C19 H19C 109.5
C17 C20 H20A 109.5
C17 C20 H20B 109.5
H20A C20 H20B 109.5
C17 C20 H20C 109.5
H20A C20 H20C 109.5
H20B C20 H20C 109.5
O2 C21 C26 115.5(2)
O2 C21 C22 124.2(2)
C26 C21 C22 120.2(2)
C23 C22 C21 116.1(2)
C23 C22 C33 122.8(2)
C21 C22 C33 121.1(2)
C22 C23 C24 124.8(2)
C22 C23 H23A 117.6
C24 C23 H23A 117.6
C25 C24 C23 118.3(2)
C25 C24 C37 123.3(2)
C23 C24 C37 118.4(2)
C24 C25 C26 119.5(2)
C24 C25 H25A 120.3
C26 C25 H25A 120.3
N2 C26 C25 127.1(2)
N2 C26 C21 111.7(2)
C25 C26 C21 121.1(2)
C28 C27 C32 119.4(2)
C28 C27 N2 119.9(2)
C32 C27 N2 120.7(2)
C29 C28 C27 119.7(3)
C29 C28 H28A 120.2
C27 C28 H28A 120.2
C30 C29 C28 121.1(3)
C30 C29 H29A 119.4
C28 C29 H29A 119.4
C31 C30 C29 119.5(3)
C31 C30 H30A 120.3
C29 C30 H30A 120.3
C30 C31 C32 120.0(3)
C30 C31 H31A 120.0
C32 C31 H31A 120.0
C27 C32 C31 120.3(3)
C27 C32 H32A 119.8
C31 C32 H32A 119.8
C34 C33 C22 109.1(2)
C34 C33 C36 108.7(2)
C22 C33 C36 111.7(2)
C34 C33 C35 110.0(2)
C22 C33 C35 110.2(2)
C36 C33 C35 107.2(2)
C33 C34 H34A 109.5
C33 C34 H34B 109.5
H34A C34 H34B 109.5
C33 C34 H34C 109.5
H34A C34 H34C 109.5
H34B C34 H34C 109.5
C33 C35 H35A 109.5
C33 C35 H35B 109.5
H35A C35 H35B 109.5
C33 C35 H35C 109.5
H35A C35 H35C 109.5
H35B C35 H35C 109.5
C33 C36 H36A 109.5
C33 C36 H36B 109.5
H36A C36 H36B 109.5
C33 C36 H36C 109.5
H36A C36 H36C 109.5
H36B C36 H36C 109.5
C38 C37 C39 108.4(2)
C38 C37 C24 111.6(2)
C39 C37 C24 110.1(2)
C38 C37 C40 107.6(2)
C39 C37 C40 109.9(2)
C24 C37 C40 109.2(2)
C37 C38 H38A 109.5
C37 C38 H38B 109.5
H38A C38 H38B 109.5
C37 C38 H38C 109.5
H38A C38 H38C 109.5
H38B C38 H38C 109.5
C37 C39 H39A 109.5
C37 C39 H39B 109.5
H39A C39 H39B 109.5
C37 C39 H39C 109.5
H39A C39 H39C 109.5
H39B C39 H39C 109.5
C37 C40 H40A 109.5
C37 C40 H40B 109.5
H40A C40 H40B 109.5
C37 C40 H40C 109.5
H40A C40 H40C 109.5
H40B C40 H40C 109.5
C42 C41 Co1 116.8(2)
C42 C41 H41A 108.1
Co1 C41 H41A 108.1
C42 C41 H41B 108.1
Co1 C41 H41B 108.1
H41A C41 H41B 107.3
C41 C42 H42A 109.5
C41 C42 H42B 109.5
H42A C42 H42B 109.5
C41 C42 H42C 109.5
H42A C42 H42C 109.5
H42B C42 H42C 109.5
N1 Co1 N2 169.65(9)
N1 Co1 O1 84.73(9)
N2 Co1 O1 94.87(9)
N1 Co1 O2 93.91(9)
N2 Co1 O2 84.70(9)
O1 Co1 O2 170.09(8)
N1 Co1 C41 97.22(13)
N2 Co1 C41 93.13(14)
O1 Co1 C41 94.55(11)
O2 Co1 C41 95.36(11)
C6 N1 C7 120.6(2)
C6 N1 Co1 113.91(16)
C7 N1 Co1 125.44(15)
C26 N2 C27 119.8(2)
C26 N2 Co1 114.04(17)
C27 N2 Co1 125.64(15)
C1 O1 Co1 113.74(15)
C21 O2 Co1 113.86(15)

loop_
_geom_bond_atom_site_label_1
_geom_bond_atom_site_label_2
_geom_bond_distance
C1 O1 1.321(3)
C1 C6 1.435(3)
C1 C2 1.436(3)
C2 C3 1.390(3)
C2 C13 1.539(4)
C3 C4 1.436(4)
C3 H3A 0.9500
C4 C5 1.382(3)
C4 C17 1.543(4)
C5 C6 1.433(3)
C5 H5A 0.9500
C6 N1 1.372(3)
C7 C12 1.393(4)
C7 C8 1.394(4)
C7 N1 1.444(3)
C8 C9 1.398(4)
C8 H8A 0.9500
C9 C10 1.379(4)
C9 H9A 0.9500
C10 C11 1.392(4)
C10 H10A 0.9500
C11 C12 1.393(4)
C11 H11A 0.9500
C12 H12A 0.9500
C13 C15 1.537(4)
C13 C16 1.546(3)
C13 C14 1.555(4)
C14 H14A 0.9800
C14 H14B 0.9800
C14 H14C 0.9800
C15 H15A 0.9800
C15 H15B 0.9800
C15 H15C 0.9800
C16 H16A 0.9800
C16 H16B 0.9800
C16 H16C 0.9800
C17 C18 1.544(4)
C17 C19 1.545(4)
C17 C20 1.558(4)
C18 H18A 0.9800
C18 H18B 0.9800
C18 H18C 0.9800
C19 H19A 0.9800
C19 H19B 0.9800
C19 H19C 0.9800
C20 H20A 0.9800
C20 H20B 0.9800
C20 H20C 0.9800
C21 O2 1.323(3)
C21 C26 1.431(3)
C21 C22 1.439(3)
C22 C23 1.386(3)
C22 C33 1.543(3)
C23 C24 1.442(4)
C23 H23A 0.9500
C24 C25 1.383(3)
C24 C37 1.544(4)
C25 C26 1.425(3)
C25 H25A 0.9500
C26 N2 1.378(3)
C27 C28 1.393(4)
C27 C32 1.396(4)
C27 N2 1.442(3)
C28 C29 1.392(4)
C28 H28A 0.9500
C29 C30 1.386(4)
C29 H29A 0.9500
C30 C31 1.385(4)
C30 H30A 0.9500
C31 C32 1.401(4)
C31 H31A 0.9500
C32 H32A 0.9500
C33 C34 1.542(4)
C33 C36 1.547(3)
C33 C35 1.553(4)
C34 H34A 0.9800
C34 H34B 0.9800
C34 H34C 0.9800
C35 H35A 0.9800
C35 H35B 0.9800
C35 H35C 0.9800
C36 H36A 0.9800
C36 H36B 0.9800
C36 H36C 0.9800
C37 C38 1.531(4)
C37 C39 1.541(4)
C37 C40 1.546(4)
C38 H38A 0.9800
C38 H38B 0.9800
C38 H38C 0.9800
C39 H39A 0.9800
C39 H39B 0.9800
C39 H39C 0.9800
C40 H40A 0.9800
C40 H40B 0.9800
C40 H40C 0.9800
C41 C42 1.507(4)
C41 Co1 2.021(3)
C41 H41A 0.9900
C41 H41B 0.9900
C42 H42A 0.9800
C42 H42B 0.9800
C42 H42C 0.9800
Co1 N1 1.859(2)
Co1 N2 1.859(2)
Co1 O1 1.867(2)
Co1 O2 1.870(2)

loop_
_geom_torsion_atom_site_label_1
_geom_torsion_atom_site_label_2
_geom_torsion_atom_site_label_3
_geom_torsion_atom_site_label_4
_geom_torsion
O1 C1 C2 C3 -177.8(2)
C6 C1 C2 C3 1.1(4)
O1 C1 C2 C13 1.6(4)
C6 C1 C2 C13 -179.5(2)
C1 C2 C3 C4 1.3(4)
C13 C2 C3 C4 -178.0(2)
C2 C3 C4 C5 -3.2(4)
C2 C3 C4 C17 175.1(2)
C3 C4 C5 C6 2.5(4)
C17 C4 C5 C6 -175.7(2)
C4 C5 C6 N1 175.4(2)
C4 C5 C6 C1 -0.3(4)
O1 C1 C6 N1 1.0(3)
C2 C1 C6 N1 -178.0(2)
O1 C1 C6 C5 177.3(2)
C2 C1 C6 C5 -1.7(4)
C12 C7 C8 C9 -0.6(4)
N1 C7 C8 C9 176.4(2)
C7 C8 C9 C10 0.1(4)
C8 C9 C10 C11 0.8(4)
C9 C10 C11 C12 -1.2(4)
C10 C11 C12 C7 0.7(4)
C8 C7 C12 C11 0.2(4)
N1 C7 C12 C11 -176.8(2)
C3 C2 C13 C15 -114.6(3)
C1 C2 C13 C15 66.1(3)
C3 C2 C13 C16 5.3(3)
C1 C2 C13 C16 -174.0(2)
C3 C2 C13 C14 124.3(3)
C1 C2 C13 C14 -55.0(3)
C5 C4 C17 C18 2.6(4)
C3 C4 C17 C18 -175.6(2)
C5 C4 C17 C19 -118.1(3)
C3 C4 C17 C19 63.7(3)
C5 C4 C17 C20 121.9(3)
C3 C4 C17 C20 -56.4(3)
O2 C21 C22 C23 177.8(2)
C26 C21 C22 C23 -0.2(3)
O2 C21 C22 C33 -1.5(4)
C26 C21 C22 C33 -179.5(2)
C21 C22 C23 C24 -0.9(4)
C33 C22 C23 C24 178.4(2)
C22 C23 C24 C25 2.2(4)
C22 C23 C24 C37 -177.1(2)
C23 C24 C25 C26 -2.4(4)
C37 C24 C25 C26 176.9(2)
C24 C25 C26 N2 -174.1(2)
C24 C25 C26 C21 1.4(4)
O2 C21 C26 N2 -2.1(3)
C22 C21 C26 N2 176.1(2)
O2 C21 C26 C25 -178.2(2)
C22 C21 C26 C25 0.0(4)
C32 C27 C28 C29 -0.5(4)
N2 C27 C28 C29 176.5(2)
C27 C28 C29 C30 -0.3(4)
C28 C29 C30 C31 0.9(4)
C29 C30 C31 C32 -0.7(4)
C28 C27 C32 C31 0.7(4)
N2 C27 C32 C31 -176.3(2)
C30 C31 C32 C27 -0.1(4)
C23 C22 C33 C34 116.0(3)
C21 C22 C33 C34 -64.7(3)
C23 C22 C33 C36 -4.1(3)
C21 C22 C33 C36 175.1(2)
C23 C22 C33 C35 -123.1(3)
C21 C22 C33 C35 56.1(3)
C25 C24 C37 C38 -4.7(4)
C23 C24 C37 C38 174.6(2)
C25 C24 C37 C39 115.7(3)
C23 C24 C37 C39 -65.0(3)
C25 C24 C37 C40 -123.6(3)
C23 C24 C37 C40 55.7(3)
C42 C41 Co1 N1 -38.9(2)
C42 C41 Co1 N2 141.5(2)
C42 C41 Co1 O1 46.4(2)
C42 C41 Co1 O2 -133.5(2)
C5 C6 N1 C7 6.9(4)
C1 C6 N1 C7 -177.1(2)
C5 C6 N1 Co1 -171.7(2)
C1 C6 N1 Co1 4.4(3)
C12 C7 N1 C6 -112.5(3)
C8 C7 N1 C6 70.6(3)
C12 C7 N1 Co1 65.9(3)
C8 C7 N1 Co1 -111.1(2)
N2 Co1 N1 C6 -94.3(5)
O1 Co1 N1 C6 -6.03(17)
O2 Co1 N1 C6 -176.18(17)
C41 Co1 N1 C6 87.90(19)
N2 Co1 N1 C7 87.3(5)
O1 Co1 N1 C7 175.5(2)
O2 Co1 N1 C7 5.4(2)
C41 Co1 N1 C7 -90.5(2)
C25 C26 N2 C27 -7.3(4)
C21 C26 N2 C27 176.9(2)
C25 C26 N2 Co1 -179.8(2)
C21 C26 N2 Co1 4.3(3)
C28 C27 N2 C26 113.2(3)
C32 C27 N2 C26 -69.8(3)
C28 C27 N2 Co1 -75.1(3)
C32 C27 N2 Co1 101.8(3)
N1 Co1 N2 C26 -86.7(5)
O1 Co1 N2 C26 -174.06(16)
O2 Co1 N2 C26 -4.01(17)
C41 Co1 N2 C26 91.10(19)
N1 Co1 N2 C27 101.2(5)
O1 Co1 N2 C27 13.9(2)
O2 Co1 N2 C27 -176.1(2)
C41 Co1 N2 C27 -81.0(2)
C6 C1 O1 Co1 -5.8(3)
C2 C1 O1 Co1 173.11(19)
N1 Co1 O1 C1 6.59(16)
N2 Co1 O1 C1 176.21(16)
O2 Co1 O1 C1 89.1(5)
C41 Co1 O1 C1 -90.3(2)
C26 C21 O2 Co1 -1.1(3)
C22 C21 O2 Co1 -179.20(19)
N1 Co1 O2 C21 172.53(16)
N2 Co1 O2 C21 2.82(17)
O1 Co1 O2 C21 90.8(5)
C41 Co1 O2 C21 -89.8(2)
